data_7156978
loop_
_publ_author_name
'Salin, Alexey V.'
'Islamov, Daut R.'

_publ_section_title
;
 Phosphine-catalyzed Michael additions to \a-methylene-\g-butyrolactones.
;
_journal_issue 31
_journal_name_full 'Organic &amp; biomolecular chemistry'
_journal_page_first 7293
_journal_page_last 7299
_journal_paper_doi 10.1039/c9ob01401b
_journal_volume 17
_journal_year 2019
_chemical_absolute_configuration syn
_chemical_formula_moiety 'C37 H48 O10'
_chemical_formula_sum 'C37 H48 O10'
_chemical_formula_weight 652.75
_chemical_name_common 'Diethyl 2,2-bis(2-((1R,5R,6S,7S,10S,11S)-1,10-epoxyguaia-3-ene-6,12-olid)methyl)malonate'
_space_group_crystal_system orthorhombic
_space_group_IT_number 19
_space_group_name_Hall 'P 2ac 2ab'
_space_group_name_H-M_alt 'P 21 21 21'
_symmetry_space_group_name_Hall 'P 2ac 2ab'
_symmetry_space_group_name_H-M 'P 21 21 21'
_atom_sites_solution_hydrogens geom
_audit_creation_method SHELXL-2014/7
_audit_update_record
;
2019-05-07 deposited with the CCDC.    2019-07-10 downloaded from the CCDC.
;
_cell_angle_alpha 90
_cell_angle_beta 90
_cell_angle_gamma 90
_cell_formula_units_Z 4
_cell_length_a 9.7510(7)
_cell_length_b 16.7972(13)
_cell_length_c 20.8431(14)
_cell_measurement_reflns_used 3968
_cell_measurement_temperature 100(2)
_cell_measurement_theta_max 26.41
_cell_measurement_theta_min 2.61
_cell_volume 3413.9(4)
_computing_cell_refinement 'APEX2  v2, 1-4  (Bruker AXS, 2005-2007)'
_computing_data_collection 'APEX2  v2, 1-4  (Bruker AXS, 2005-2007)'
_computing_data_reduction 'SAINT NT v6.0 (Bruker AXS, 2003)'
_computing_molecular_graphics 'MERCURY 4.1 (Macrae, 2006)'
_computing_publication_material 'enCIFer (Allen et al. 2004)'
_computing_structure_refinement 'SHELXL-2014/7 (Sheldrick, 2014)'
_computing_structure_solution 'ShelXT (Sheldrick, 2015)'
_diffrn_ambient_temperature 100(2)
_diffrn_measured_fraction_theta_full 0.999
_diffrn_measured_fraction_theta_max 0.996
_diffrn_measurement_device_type 'Bruker Kappa APEX-II CCD'
_diffrn_measurement_method '\f and \w scans'
_diffrn_radiation_probe x-ray
_diffrn_radiation_type MoK\a
_diffrn_radiation_wavelength 0.71073
_diffrn_reflns_av_R_equivalents 0.0840
_diffrn_reflns_av_unetI/netI 0.0972
_diffrn_reflns_Laue_measured_fraction_full 0.999
_diffrn_reflns_Laue_measured_fraction_max 0.996
_diffrn_reflns_limit_h_max 12
_diffrn_reflns_limit_h_min -11
_diffrn_reflns_limit_k_max 21
_diffrn_reflns_limit_k_min -21
_diffrn_reflns_limit_l_max 26
_diffrn_reflns_limit_l_min -22
_diffrn_reflns_number 28331
_diffrn_reflns_point_group_measured_fraction_full 0.999
_diffrn_reflns_point_group_measured_fraction_max 0.996
_diffrn_reflns_theta_full 25.242
_diffrn_reflns_theta_max 27.141
_diffrn_reflns_theta_min 1.557
_diffrn_source 'sealed X-ray tube'
_exptl_absorpt_coefficient_mu 0.091
_exptl_absorpt_correction_T_max 0.7455
_exptl_absorpt_correction_T_min 0.6770
_exptl_absorpt_correction_type multi-scan
_exptl_absorpt_process_details sadabs
_exptl_crystal_colour Colourless
_exptl_crystal_density_diffrn 1.270
_exptl_crystal_description prism
_exptl_crystal_F_000 1400
_exptl_crystal_size_max 0.521
_exptl_crystal_size_mid 0.409
_exptl_crystal_size_min 0.246
_refine_diff_density_max 0.467
_refine_diff_density_min -0.461
_refine_diff_density_rms 0.124
_refine_ls_abs_structure_details
;
 Flack x determined using 1592 quotients [(I+)-(I-)]/[(I+)+(I-)]
 (Parsons, Flack and Wagner, Acta Cryst. B69 (2013) 249-259).
;
_refine_ls_abs_structure_Flack 0.9(8)
_refine_ls_extinction_coef 0.036(3)
_refine_ls_extinction_expression Fc^*^=kFc[1+0.001xFc^2^\l^3^/sin(2\q)]^-1/4^
_refine_ls_extinction_method 'SHELXL-2014/7 (Sheldrick 2014'
_refine_ls_goodness_of_fit_ref 1.060
_refine_ls_hydrogen_treatment constr
_refine_ls_matrix_type full
_refine_ls_number_parameters 431
_refine_ls_number_reflns 7536
_refine_ls_number_restraints 0
_refine_ls_restrained_S_all 1.060
_refine_ls_R_factor_all 0.0958
_refine_ls_R_factor_gt 0.0616
_refine_ls_shift/su_max 0.000
_refine_ls_shift/su_mean 0.000
_refine_ls_structure_factor_coef Fsqd
_refine_ls_weighting_details 'w=1/[\s^2^(Fo^2^)+(0.0791P)^2^] where P=(Fo^2^+2Fc^2^)/3'
_refine_ls_weighting_scheme calc
_refine_ls_wR_factor_gt 0.1310
_refine_ls_wR_factor_ref 0.1650
_reflns_Friedel_coverage 0.787
_reflns_Friedel_fraction_full 1.000
_reflns_Friedel_fraction_max 0.995
_reflns_number_gt 5216
_reflns_number_total 7536
_reflns_threshold_expression 'I > 2\s(I)'
_cod_data_source_file c9ob01401b2.cif
_cod_data_source_block Sal4_a
_cod_depositor_comments 'Adding full bibliography for 7156978--7156981.cif.'
_cod_database_code 7156978
_shelx_shelxl_version_number 2014/7
_shelx_space_group_comment
;
The symmetry employed for this shelxl refinement is uniquely defined
by the following loop, which should always be used as a source of
symmetry information in preference to the above space-group names.
They are only intended as comments.
;
_shelx_estimated_absorpt_t_min 0.954
_shelx_estimated_absorpt_t_max 0.978

loop_
_space_group_symop_operation_xyz
'x, y, z'
'-x+1/2, -y, z+1/2'
'-x, y+1/2, -z+1/2'
'x+1/2, -y+1/2, -z'

loop_
_atom_site_label
_atom_site_type_symbol
_atom_site_fract_x
_atom_site_fract_y
_atom_site_fract_z
_atom_site_U_iso_or_equiv
_atom_site_adp_type
_atom_site_occupancy
_atom_site_site_symmetry_order
_atom_site_calc_flag
_atom_site_refinement_flags_posn
_atom_site_refinement_flags_adp
C1 C 0.8066(5) 0.6498(3) 0.2874(2) 0.0249(11) Uani 1 1 d . .
C2 C 0.8810(6) 0.6435(3) 0.2232(2) 0.0327(13) Uani 1 1 d . .
H2A H 0.8371 0.6035 0.1950 0.039 Uiso 1 1 calc R U
H2B H 0.8829 0.6955 0.2008 0.039 Uiso 1 1 calc R U
C3 C 1.0214(6) 0.6181(3) 0.2422(2) 0.0333(13) Uani 1 1 d . .
H3 H 1.0890 0.6014 0.2123 0.040 Uiso 1 1 calc R U
C4 C 1.0430(5) 0.6211(3) 0.3047(2) 0.0272(11) Uani 1 1 d . .
C5 C 0.9166(5) 0.6532(3) 0.3395(2) 0.0250(11) Uani 1 1 d . .
H5 H 0.9337 0.7105 0.3498 0.030 Uiso 1 1 calc R U
C6 C 0.8706(5) 0.6117(3) 0.4012(2) 0.0227(10) Uani 1 1 d . .
H6 H 0.8279 0.5592 0.3905 0.027 Uiso 1 1 calc R U
C7 C 0.7720(5) 0.6605(3) 0.4424(2) 0.0204(10) Uani 1 1 d . .
H7 H 0.8083 0.7160 0.4454 0.025 Uiso 1 1 calc R U
C8 C 0.6258(5) 0.6646(3) 0.4172(2) 0.0252(11) Uani 1 1 d . .
H8A H 0.5665 0.6878 0.4509 0.030 Uiso 1 1 calc R U
H8B H 0.5932 0.6097 0.4089 0.030 Uiso 1 1 calc R U
C9 C 0.6090(5) 0.7134(3) 0.3558(2) 0.0283(11) Uani 1 1 d . .
H9A H 0.5100 0.7240 0.3497 0.034 Uiso 1 1 calc R U
H9B H 0.6545 0.7655 0.3625 0.034 Uiso 1 1 calc R U
C10 C 0.6640(5) 0.6780(3) 0.2941(2) 0.0258(11) Uani 1 1 d . .
C11 C 0.7927(5) 0.6198(3) 0.5081(2) 0.0217(10) Uani 1 1 d . .
H11 H 0.7411 0.5683 0.5081 0.026 Uiso 1 1 calc R U
C12 C 0.9451(5) 0.6015(3) 0.5057(2) 0.0256(11) Uani 1 1 d . .
C13 C 0.7528(5) 0.6670(3) 0.56876(19) 0.0211(10) Uani 1 1 d . .
H13A H 0.6838 0.7076 0.5567 0.025 Uiso 1 1 calc R U
H13B H 0.8350 0.6955 0.5846 0.025 Uiso 1 1 calc R U
C14 C 1.1762(5) 0.6030(3) 0.3374(2) 0.0342(12) Uani 1 1 d . .
H14A H 1.1666 0.5544 0.3630 0.051 Uiso 1 1 calc R U
H14B H 1.2012 0.6475 0.3655 0.051 Uiso 1 1 calc R U
H14C H 1.2480 0.5954 0.3051 0.051 Uiso 1 1 calc R U
C15 C 0.5877(6) 0.7047(3) 0.2355(2) 0.0345(13) Uani 1 1 d . .
H15A H 0.6236 0.6768 0.1978 0.052 Uiso 1 1 calc R U
H15B H 0.5996 0.7622 0.2299 0.052 Uiso 1 1 calc R U
H15C H 0.4900 0.6925 0.2405 0.052 Uiso 1 1 calc R U
C16 C 0.6940(4) 0.6160(3) 0.6241(2) 0.0179(9) Uani 1 1 d . .
C17 C 0.5560(5) 0.5775(3) 0.6071(2) 0.0217(10) Uani 1 1 d . .
C18 C 0.3460(5) 0.5962(3) 0.5502(2) 0.0281(11) Uani 1 1 d . .
H18A H 0.2924 0.6423 0.5343 0.034 Uiso 1 1 calc R U
H18B H 0.3029 0.5774 0.5904 0.034 Uiso 1 1 calc R U
C19 C 0.3422(5) 0.5318(3) 0.5019(3) 0.0383(13) Uani 1 1 d . .
H19A H 0.3926 0.5485 0.4635 0.057 Uiso 1 1 calc R U
H19B H 0.2467 0.5204 0.4905 0.057 Uiso 1 1 calc R U
H19C H 0.3847 0.4838 0.5198 0.057 Uiso 1 1 calc R U
C1' C 0.6105(4) 0.6401(2) 0.9614(2) 0.0186(10) Uani 1 1 d . .
C2' C 0.5415(4) 0.6440(3) 1.0267(2) 0.0220(10) Uani 1 1 d . .
H2'1 H 0.5697 0.5990 1.0544 0.026 Uiso 1 1 calc R U
H2'2 H 0.5620 0.6948 1.0488 0.026 Uiso 1 1 calc R U
C3' C 0.3922(5) 0.6384(3) 1.0087(2) 0.0242(10) Uani 1 1 d . .
H3' H 0.3213 0.6287 1.0389 0.029 Uiso 1 1 calc R U
C4' C 0.3694(4) 0.6482(3) 0.9463(2) 0.0211(10) Uani 1 1 d . .
C5' C 0.5026(4) 0.6648(3) 0.9108(2) 0.0178(9) Uani 1 1 d . .
H5' H 0.5100 0.7236 0.9044 0.021 Uiso 1 1 calc R U
C6' C 0.5241(4) 0.6249(3) 0.84620(19) 0.0185(9) Uani 1 1 d . .
H6' H 0.5342 0.5661 0.8526 0.022 Uiso 1 1 calc R U
C7' C 0.6447(4) 0.6556(3) 0.8077(2) 0.0185(10) Uani 1 1 d . .
H7' H 0.6430 0.7151 0.8089 0.022 Uiso 1 1 calc R U
C8' C 0.7851(4) 0.6280(3) 0.8288(2) 0.0218(10) Uani 1 1 d . .
H8'1 H 0.8524 0.6414 0.7950 0.026 Uiso 1 1 calc R U
H8'2 H 0.7838 0.5693 0.8334 0.026 Uiso 1 1 calc R U
C9' C 0.8326(5) 0.6646(3) 0.8920(2) 0.0242(10) Uani 1 1 d . .
H9'1 H 0.9317 0.6532 0.8968 0.029 Uiso 1 1 calc R U
H9'2 H 0.8228 0.7231 0.8884 0.029 Uiso 1 1 calc R U
C10' C 0.7611(4) 0.6385(3) 0.9534(2) 0.0211(10) Uani 1 1 d . .
C11' C 0.6023(4) 0.6286(3) 0.7402(2) 0.0193(10) Uani 1 1 d . .
H11' H 0.6180 0.5699 0.7365 0.023 Uiso 1 1 calc R U
C12' C 0.4483(5) 0.6440(3) 0.7434(2) 0.0205(10) Uani 1 1 d . .
C13' C 0.6707(4) 0.6699(2) 0.68359(19) 0.0186(9) Uani 1 1 d . .
H13C H 0.7605 0.6910 0.6978 0.022 Uiso 1 1 calc R U
H13D H 0.6134 0.7158 0.6706 0.022 Uiso 1 1 calc R U
C14' C 0.2315(4) 0.6509(3) 0.9149(2) 0.0286(12) Uani 1 1 d . .
H14D H 0.1598 0.6491 0.9478 0.043 Uiso 1 1 calc R U
H14E H 0.2216 0.6051 0.8861 0.043 Uiso 1 1 calc R U
H14F H 0.2229 0.7003 0.8901 0.043 Uiso 1 1 calc R U
C15' C 0.8509(5) 0.6437(3) 1.0130(2) 0.0237(10) Uani 1 1 d . .
H15D H 0.7979 0.6269 1.0506 0.035 Uiso 1 1 calc R U
H15E H 0.8818 0.6987 1.0188 0.035 Uiso 1 1 calc R U
H15F H 0.9307 0.6088 1.0078 0.035 Uiso 1 1 calc R U
C17' C 0.7955(5) 0.5493(3) 0.6389(2) 0.0198(10) Uani 1 1 d . .
C18' C 1.0024(5) 0.5151(3) 0.6908(2) 0.0256(11) Uani 1 1 d . .
H18C H 1.0487 0.5044 0.6494 0.031 Uiso 1 1 calc R U
H18D H 0.9662 0.4643 0.7078 0.031 Uiso 1 1 calc R U
C19' C 1.1011(6) 0.5508(3) 0.7373(3) 0.0419(14) Uani 1 1 d . .
H19D H 1.1282 0.6039 0.7224 0.063 Uiso 1 1 calc R U
H19E H 1.1825 0.5168 0.7405 0.063 Uiso 1 1 calc R U
H19F H 1.0575 0.5551 0.7795 0.063 Uiso 1 1 calc R U
O1 O 0.6948(4) 0.59255(18) 0.29659(15) 0.0278(8) Uani 1 1 d . .
O2 O 0.9881(3) 0.59939(19) 0.44387(14) 0.0265(8) Uani 1 1 d . .
O3 O 1.0239(3) 0.5940(2) 0.54974(16) 0.0355(9) Uani 1 1 d . .
O4 O 0.4872(3) 0.62170(19) 0.56359(14) 0.0245(8) Uani 1 1 d . .
O5 O 0.5119(3) 0.51824(19) 0.63177(15) 0.0266(8) Uani 1 1 d . .
O1' O 0.6816(3) 0.56528(17) 0.94856(14) 0.0205(7) Uani 1 1 d . .
O2' O 0.4060(3) 0.64025(18) 0.80519(14) 0.0215(7) Uani 1 1 d . .
O3' O 0.3708(3) 0.66058(18) 0.70084(15) 0.0248(7) Uani 1 1 d . .
O4' O 0.8908(3) 0.57194(17) 0.68166(14) 0.0214(7) Uani 1 1 d . .
O5' O 0.7940(3) 0.48531(19) 0.61278(15) 0.0279(8) Uani 1 1 d . .

loop_
_atom_site_aniso_label
_atom_site_aniso_U_11
_atom_site_aniso_U_22
_atom_site_aniso_U_33
_atom_site_aniso_U_23
_atom_site_aniso_U_13
_atom_site_aniso_U_12
C1 0.035(3) 0.021(2) 0.019(2) 0.0029(18) 0.002(2) -0.009(2)
C2 0.051(4) 0.032(3) 0.015(2) 0.000(2) 0.007(2) -0.011(3)
C3 0.044(3) 0.033(3) 0.023(3) -0.004(2) 0.013(2) -0.003(3)
C4 0.032(3) 0.026(2) 0.024(3) 0.000(2) 0.011(2) -0.002(2)
C5 0.031(3) 0.025(2) 0.019(2) 0.0017(19) 0.006(2) -0.004(2)
C6 0.021(2) 0.027(3) 0.020(2) -0.0004(19) -0.001(2) -0.0042(19)
C7 0.021(2) 0.025(2) 0.015(2) -0.0008(18) 0.002(2) -0.0009(19)
C8 0.022(2) 0.035(3) 0.019(2) 0.004(2) 0.001(2) 0.001(2)
C9 0.030(3) 0.033(3) 0.022(3) 0.006(2) -0.001(2) 0.002(2)
C10 0.035(3) 0.022(2) 0.020(2) 0.0038(19) -0.001(2) -0.006(2)
C11 0.020(2) 0.028(2) 0.017(2) -0.0025(19) 0.001(2) 0.000(2)
C12 0.024(3) 0.033(3) 0.020(3) -0.001(2) 0.003(2) 0.003(2)
C13 0.023(2) 0.025(2) 0.015(2) 0.0011(18) 0.0027(19) -0.0031(19)
C14 0.037(3) 0.037(3) 0.029(3) 0.002(2) 0.012(2) 0.004(2)
C15 0.046(3) 0.034(3) 0.023(3) 0.006(2) -0.006(3) -0.005(3)
C16 0.016(2) 0.024(2) 0.014(2) -0.0005(17) 0.0000(18) -0.0018(18)
C17 0.022(2) 0.032(3) 0.011(2) -0.001(2) 0.0009(19) 0.001(2)
C18 0.018(2) 0.035(3) 0.031(3) -0.001(2) -0.006(2) -0.003(2)
C19 0.024(3) 0.045(3) 0.046(3) -0.011(3) 0.000(3) -0.007(2)
C1' 0.020(2) 0.016(2) 0.019(2) -0.0039(18) 0.0006(19) 0.0038(19)
C2' 0.021(2) 0.030(3) 0.015(2) 0.0009(19) -0.0007(19) 0.001(2)
C3' 0.022(2) 0.030(2) 0.021(2) -0.003(2) 0.005(2) -0.001(2)
C4' 0.020(2) 0.025(2) 0.018(2) -0.0008(19) 0.003(2) -0.0010(19)
C5' 0.015(2) 0.022(2) 0.016(2) 0.0001(17) -0.0002(19) 0.0023(18)
C6' 0.014(2) 0.027(2) 0.015(2) 0.0027(18) -0.0005(18) 0.0028(18)
C7' 0.017(2) 0.022(2) 0.016(2) -0.0024(18) 0.0005(19) 0.0028(18)
C8' 0.017(2) 0.031(3) 0.017(2) -0.0019(19) 0.001(2) 0.001(2)
C9' 0.014(2) 0.034(3) 0.024(2) 0.000(2) 0.000(2) -0.0019(19)
C10' 0.019(2) 0.018(2) 0.026(2) -0.002(2) -0.003(2) -0.0035(18)
C11' 0.017(2) 0.024(2) 0.016(2) 0.0007(18) 0.0017(19) 0.001(2)
C12' 0.020(2) 0.023(2) 0.018(2) -0.0018(19) 0.002(2) -0.0021(19)
C13' 0.017(2) 0.022(2) 0.017(2) -0.0021(18) 0.0000(19) 0.0004(18)
C14' 0.016(2) 0.048(3) 0.022(3) 0.001(2) 0.002(2) 0.000(2)
C15' 0.021(2) 0.026(2) 0.024(3) 0.000(2) -0.005(2) -0.0009(19)
C17' 0.018(2) 0.028(2) 0.013(2) 0.0015(19) 0.0019(19) 0.0013(19)
C18' 0.022(2) 0.027(2) 0.028(3) -0.001(2) 0.000(2) 0.011(2)
C19' 0.030(3) 0.045(3) 0.051(4) -0.003(3) -0.015(3) 0.008(3)
O1 0.0352(19) 0.0230(16) 0.0251(18) 0.0038(14) -0.0016(16) -0.0103(15)
O2 0.0243(17) 0.0359(19) 0.0194(17) 0.0032(14) 0.0003(15) 0.0008(15)
O3 0.0214(18) 0.065(3) 0.0206(18) 0.0026(17) 0.0011(16) 0.0040(17)
O4 0.0179(16) 0.0326(18) 0.0231(17) 0.0008(14) -0.0051(14) -0.0030(14)
O5 0.0273(18) 0.0279(17) 0.0245(18) 0.0028(14) -0.0009(15) -0.0048(15)
O1' 0.0183(16) 0.0198(16) 0.0234(16) -0.0013(13) -0.0015(14) -0.0007(13)
O2' 0.0172(16) 0.0335(18) 0.0140(16) 0.0000(13) -0.0021(13) 0.0029(14)
O3' 0.0210(17) 0.0361(19) 0.0174(16) 0.0016(14) -0.0029(15) 0.0022(15)
O4' 0.0189(16) 0.0257(16) 0.0194(16) -0.0014(13) -0.0036(14) 0.0047(14)
O5' 0.0280(18) 0.0286(18) 0.0272(18) -0.0087(15) 0.0007(16) 0.0032(15)

loop_
_atom_type_symbol
_atom_type_description
_atom_type_scat_dispersion_real
_atom_type_scat_dispersion_imag
_atom_type_scat_source
C C 0.0033 0.0016 'International Tables Vol C Tables 4.2.6.8 and 6.1.1.4'
H H 0.0000 0.0000 'International Tables Vol C Tables 4.2.6.8 and 6.1.1.4'
O O 0.0106 0.0060 'International Tables Vol C Tables 4.2.6.8 and 6.1.1.4'

loop_
_geom_angle_atom_site_label_1
_geom_angle_atom_site_label_2
_geom_angle_atom_site_label_3
_geom_angle
O1 C1 C10 59.8(3)
O1 C1 C2 115.0(4)
C10 C1 C2 123.5(4)
O1 C1 C5 117.0(3)
C10 C1 C5 125.6(4)
C2 C1 C5 107.0(4)
C3 C2 C1 102.8(4)
C3 C2 H2A 111.2
C1 C2 H2A 111.2
C3 C2 H2B 111.2
C1 C2 H2B 111.2
H2A C2 H2B 109.1
C4 C3 C2 113.6(5)
C4 C3 H3 123.2
C2 C3 H3 123.2
C3 C4 C14 125.4(5)
C3 C4 C5 110.6(5)
C14 C4 C5 123.7(4)
C1 C5 C6 112.0(4)
C1 C5 C4 102.4(4)
C6 C5 C4 118.3(4)
C1 C5 H5 107.9
C6 C5 H5 107.9
C4 C5 H5 107.9
O2 C6 C7 103.1(3)
O2 C6 C5 110.2(4)
C7 C6 C5 114.4(4)
O2 C6 H6 109.7
C7 C6 H6 109.7
C5 C6 H6 109.7
C8 C7 C6 114.8(4)
C8 C7 C11 116.7(4)
C6 C7 C11 100.3(4)
C8 C7 H7 108.2
C6 C7 H7 108.2
C11 C7 H7 108.2
C7 C8 C9 114.5(4)
C7 C8 H8A 108.6
C9 C8 H8A 108.6
C7 C8 H8B 108.6
C9 C8 H8B 108.6
H8A C8 H8B 107.6
C10 C9 C8 117.5(4)
C10 C9 H9A 107.9
C8 C9 H9A 107.9
C10 C9 H9B 107.9
C8 C9 H9B 107.9
H9A C9 H9B 107.2
O1 C10 C1 59.8(3)
O1 C10 C15 115.1(4)
C1 C10 C15 119.2(4)
O1 C10 C9 115.2(4)
C1 C10 C9 122.6(4)
C15 C10 C9 113.4(4)
C12 C11 C13 112.2(4)
C12 C11 C7 100.9(4)
C13 C11 C7 117.8(4)
C12 C11 H11 108.5
C13 C11 H11 108.5
C7 C11 H11 108.5
O3 C12 O2 121.7(4)
O3 C12 C11 128.4(4)
O2 C12 C11 109.8(4)
C11 C13 C16 114.9(4)
C11 C13 H13A 108.5
C16 C13 H13A 108.5
C11 C13 H13B 108.5
C16 C13 H13B 108.5
H13A C13 H13B 107.5
C4 C14 H14A 109.5
C4 C14 H14B 109.5
H14A C14 H14B 109.5
C4 C14 H14C 109.5
H14A C14 H14C 109.5
H14B C14 H14C 109.5
C10 C15 H15A 109.5
C10 C15 H15B 109.5
H15A C15 H15B 109.5
C10 C15 H15C 109.5
H15A C15 H15C 109.5
H15B C15 H15C 109.5
C17' C16 C17 107.8(4)
C17' C16 C13 108.4(4)
C17 C16 C13 112.7(4)
C17' C16 C13' 111.2(4)
C17 C16 C13' 107.6(3)
C13 C16 C13' 109.1(3)
O5 C17 O4 124.5(4)
O5 C17 C16 124.4(4)
O4 C17 C16 111.1(4)
O4 C18 C19 111.5(4)
O4 C18 H18A 109.3
C19 C18 H18A 109.3
O4 C18 H18B 109.3
C19 C18 H18B 109.3
H18A C18 H18B 108.0
C18 C19 H19A 109.5
C18 C19 H19B 109.5
H19A C19 H19B 109.5
C18 C19 H19C 109.5
H19A C19 H19C 109.5
H19B C19 H19C 109.5
O1' C1' C10' 59.5(3)
O1' C1' C2' 114.4(3)
C10' C1' C2' 122.9(4)
O1' C1' C5' 115.4(3)
C10' C1' C5' 127.1(4)
C2' C1' C5' 107.3(3)
C3' C2' C1' 101.6(3)
C3' C2' H2'1 111.4
C1' C2' H2'1 111.4
C3' C2' H2'2 111.4
C1' C2' H2'2 111.4
H2'1 C2' H2'2 109.3
C4' C3' C2' 113.5(4)
C4' C3' H3' 123.3
C2' C3' H3' 123.3
C3' C4' C14' 125.6(4)
C3' C4' C5' 110.8(4)
C14' C4' C5' 123.3(4)
C6' C5' C4' 117.9(4)
C6' C5' C1' 113.1(3)
C4' C5' C1' 101.5(3)
C6' C5' H5' 107.9
C4' C5' H5' 107.9
C1' C5' H5' 107.9
O2' C6' C7' 104.0(3)
O2' C6' C5' 109.4(3)
C7' C6' C5' 115.3(4)
O2' C6' H6' 109.3
C7' C6' H6' 109.3
C5' C6' H6' 109.3
C8' C7' C6' 116.4(4)
C8' C7' C11' 114.9(4)
C6' C7' C11' 100.1(3)
C8' C7' H7' 108.3
C6' C7' H7' 108.3
C11' C7' H7' 108.3
C7' C8' C9' 113.8(4)
C7' C8' H8'1 108.8
C9' C8' H8'1 108.8
C7' C8' H8'2 108.8
C9' C8' H8'2 108.8
H8'1 C8' H8'2 107.7
C10' C9' C8' 118.0(4)
C10' C9' H9'1 107.8
C8' C9' H9'1 107.8
C10' C9' H9'2 107.8
C8' C9' H9'2 107.8
H9'1 C9' H9'2 107.1
O1' C10' C1' 59.6(3)
O1' C10' C15' 114.2(4)
C1' C10' C15' 118.5(4)
O1' C10' C9' 115.5(4)
C1' C10' C9' 123.1(4)
C15' C10' C9' 114.0(4)
C12' C11' C13' 112.8(4)
C12' C11' C7' 100.1(3)
C13' C11' C7' 117.2(4)
C12' C11' H11' 108.7
C13' C11' H11' 108.7
C7' C11' H11' 108.7
O3' C12' O2' 121.5(4)
O3' C12' C11' 128.9(4)
O2' C12' C11' 109.5(4)
C11' C13' C16 114.7(4)
C11' C13' H13C 108.6
C16 C13' H13C 108.6
C11' C13' H13D 108.6
C16 C13' H13D 108.6
H13C C13' H13D 107.6
C4' C14' H14D 109.5
C4' C14' H14E 109.5
H14D C14' H14E 109.5
C4' C14' H14F 109.5
H14D C14' H14F 109.5
H14E C14' H14F 109.5
C10' C15' H15D 109.5
C10' C15' H15E 109.5
H15D C15' H15E 109.5
C10' C15' H15F 109.5
H15D C15' H15F 109.5
H15E C15' H15F 109.5
O5' C17' O4' 124.1(4)
O5' C17' C16 123.8(4)
O4' C17' C16 112.0(4)
O4' C18' C19' 107.7(4)
O4' C18' H18C 110.2
C19' C18' H18C 110.2
O4' C18' H18D 110.2
C19' C18' H18D 110.2
H18C C18' H18D 108.5
C18' C19' H19D 109.5
C18' C19' H19E 109.5
H19D C19' H19E 109.5
C18' C19' H19F 109.5
H19D C19' H19F 109.5
H19E C19' H19F 109.5
C1 O1 C10 60.4(3)
C12 O2 C6 109.4(3)
C17 O4 C18 115.7(4)
C10' O1' C1' 60.9(3)
C12' O2' C6' 109.0(3)
C17' O4' C18' 114.7(3)

loop_
_geom_bond_atom_site_label_1
_geom_bond_atom_site_label_2
_geom_bond_distance
C1 O1 1.466(6)
C1 C10 1.475(7)
C1 C2 1.527(6)
C1 C5 1.527(7)
C2 C3 1.488(8)
C2 H2A 0.9900
C2 H2B 0.9900
C3 C4 1.320(7)
C3 H3 0.9500
C4 C14 1.498(7)
C4 C5 1.529(6)
C5 C6 1.530(6)
C5 H5 1.0000
C6 O2 1.465(5)
C6 C7 1.527(6)
C6 H6 1.0000
C7 C8 1.520(6)
C7 C11 1.543(6)
C7 H7 1.0000
C8 C9 1.529(6)
C8 H8A 0.9900
C8 H8B 0.9900
C9 C10 1.516(6)
C9 H9A 0.9900
C9 H9B 0.9900
C10 O1 1.467(5)
C10 C15 1.499(7)
C11 C12 1.518(6)
C11 C13 1.543(6)
C11 H11 1.0000
C12 O3 1.203(5)
C12 O2 1.356(5)
C13 C16 1.547(6)
C13 H13A 0.9900
C13 H13B 0.9900
C14 H14A 0.9800
C14 H14B 0.9800
C14 H14C 0.9800
C15 H15A 0.9800
C15 H15B 0.9800
C15 H15C 0.9800
C16 C17' 1.526(6)
C16 C17 1.535(6)
C16 C13' 1.551(6)
C17 O5 1.200(5)
C17 O4 1.350(5)
C18 O4 1.468(5)
C18 C19 1.479(7)
C18 H18A 0.9900
C18 H18B 0.9900
C19 H19A 0.9800
C19 H19B 0.9800
C19 H19C 0.9800
C1' O1' 1.459(5)
C1' C10' 1.479(6)
C1' C2' 1.519(6)
C1' C5' 1.547(6)
C2' C3' 1.507(6)
C2' H2'1 0.9900
C2' H2'2 0.9900
C3' C4' 1.329(6)
C3' H3' 0.9500
C4' C14' 1.496(6)
C4' C5' 1.521(6)
C5' C6' 1.519(6)
C5' H5' 1.0000
C6' O2' 1.457(5)
C6' C7' 1.514(6)
C6' H6' 1.0000
C7' C8' 1.511(6)
C7' C11' 1.534(6)
C7' H7' 1.0000
C8' C9' 1.525(6)
C8' H8'1 0.9900
C8' H8'2 0.9900
C9' C10' 1.521(6)
C9' H9'1 0.9900
C9' H9'2 0.9900
C10' O1' 1.457(5)
C10' C15' 1.522(6)
C11' C12' 1.525(6)
C11' C13' 1.523(6)
C11' H11' 1.0000
C12' O3' 1.199(5)
C12' O2' 1.353(5)
C13' H13C 0.9900
C13' H13D 0.9900
C14' H14D 0.9800
C14' H14E 0.9800
C14' H14F 0.9800
C15' H15D 0.9800
C15' H15E 0.9800
C15' H15F 0.9800
C17' O5' 1.205(5)
C17' O4' 1.343(5)
C18' O4' 1.460(5)
C18' C19' 1.492(7)
C18' H18C 0.9900
C18' H18D 0.9900
C19' H19D 0.9800
C19' H19E 0.9800
C19' H19F 0.9800
